data_1528575
loop_
_publ_author_name
'Hidouri, M.'
'Lajmi, B.'
'Wattiaux, A.'
'Fournes, L.'
'Darriet, B.'
'Amara, M.B.'

_publ_section_title
;
 Crystal structure, magnetic susceptibility and Moessbauer spectroscopy of
 the mixed-valence iron phosphate Na1/2 Cu4/3 Fe2 (P O4)3
;
_journal_name_full 'Journal of Solid State Chemistry'
_journal_page_first 1808
_journal_page_last 1813
_journal_volume 179
_journal_year 2006
_chemical_formula_sum 'Cu1.335 Fe2 Na0.5 O12 P3'
_chemical_name_systematic 'Na0.5 Cu1.335 Fe2 (P O4)3'
_space_group_IT_number 2
_symmetry_space_group_name_Hall '-P 1'
_symmetry_space_group_name_H-M 'P -1'
_cell_angle_alpha 105.881
_cell_angle_beta 107.202
_cell_angle_gamma 101.467
_cell_formula_units_Z 2
_cell_length_a 6.2882
_cell_length_b 8.0459
_cell_length_c 9.3255
_cell_volume 412.929
_citation_journal_id_ASTM JSSCBI
_cod_data_source_file Hidouri_JSSCBI_2006_1164.cif
_cod_data_source_block Cu1.335Fe2Na0.5O12P3
_cod_original_cell_volume 412.9292
_cod_database_code 1528575

loop_
_symmetry_equiv_pos_as_xyz
x,y,z
-x,-y,-z

loop_
_atom_site_label
_atom_site_type_symbol
_atom_site_fract_x
_atom_site_fract_y
_atom_site_fract_z
_atom_site_occupancy
_atom_site_U_iso_or_equiv
O10 O-2 0.0363 0.2367 0.7341 1 0.0
O12 O-2 0.2943 0.5478 0.7998 1 0.0
P2 P+5 0.6008 0.09219 0.33278 1 0.0
O2 O-2 0.2505 0.2186 0.0381 1 0.0
O3 O-2 0.063 0.1512 0.2269 1 0.0
O6 O-2 0.5738 0.0485 0.1539 1 0.0
O11 O-2 0.2619 0.299 0.5604 1 0.0
Cu2 Cu+2 0.76579 0.30333 0.77876 1 0.0
O9 O-2 0.4805 0.3053 0.8374 1 0.0
O5 O-2 0.3797 -0.0308 0.3377 1 0.0
P3 P+5 0.26823 0.34926 0.73453 1 0.0
O1 O-2 -0.1437 0.2455 0.0043 1 0.0
Cu1 Cu+2 0.5 0.5 0.5 0.67 0.0
Na1 Na+1 0 0.5 0.5 1 0.0
O4 O-2 0.2061 0.4679 0.2493 1 0.0
Fe1 Fe+2 0.54455 0.21839 0.02752 1 0.0
O7 O-2 0.8122 0.032 0.4144 1 0.0
P1 P+5 0.09583 0.27144 0.12895 1 0.0
Fe2 Fe+2 0.11922 0.04865 0.38454 1 0.0
O8 O-2 0.636 0.2868 0.4202 1 0.0
